data_4020909
loop_
_publ_author_name
'T. Govindaraju'
'Vaijayanti A. Kumar'
'Krishna N. Ganesh'

_publ_section_title
;
 Synthesis and Evaluation of (1S,2R/1R,2S)-Aminocyclohexylglycyl
 PNAs as Conformationally Preorganized PNA Analogues
 for DNA/RNA Recognition
;
_journal_name_full 'Journal of Organic Chemistry'
_journal_page_first 1858
_journal_page_last 1865
_journal_paper_doi 10.1021/jo035747x
_journal_volume 69
_journal_year 2004
_chemical_formula_moiety 'C11 H20 N4 O2'
_chemical_formula_sum 'C11 H20 N4 O2'
_chemical_formula_weight 240.31
_chemical_melting_point 342.6(5)
_space_group_IT_number 96
_symmetry_cell_setting tetragonal
_symmetry_space_group_name_Hall 'P 4nw 2abw'
_symmetry_space_group_name_H-M 'P 43 21 2'
_cell_angle_alpha 90.00
_cell_angle_beta 90.00
_cell_angle_gamma 90.00
_cell_formula_units_Z 8
_cell_length_a 12.159(6)
_cell_length_b 12.159(6)
_cell_length_c 19.086(13)
_cell_measurement_temperature 293(2)
_cell_volume 2821(3)
_diffrn_ambient_temperature 293(2)
_exptl_crystal_density_diffrn 1.131
_cod_depositor_comments
;
The following automatic conversions were performed:
'_symmetry_cell_setting' value 'Tetragonal' changed to 'tetragonal'
according to '/home/saulius/struct/CIF-dictionaries/cif_core.dic'
dictionary named 'cif_core.dic' version 2.4.1 from 2010-06-29.

Automatic conversion script
Id: cif_fix_enum 1527 2010-12-29 10:47:43Z saulius 

The following automatic conversions were performed:

'_chemical_melting_point' value '69-70 deg C' was changed to
'342.6(5)' - it was converted from degrees Celsius(C) to Kelvins(K),
the average value was taken and precision was estimated.

Automatic conversion script
Id: cif_fix_values 1646 2011-03-28 12:23:43Z adriana 
;
_cod_database_code 4020909

loop_
_symmetry_equiv_pos_as_xyz
'x, y, z'
'-x, -y, z+1/2'
'-y+1/2, x+1/2, z+3/4'
'y+1/2, -x+1/2, z+1/4'
'-x+1/2, y+1/2, -z+3/4'
'x+1/2, -y+1/2, -z+1/4'
'y, x, -z'
'-y, -x, -z+1/2'

loop_
_atom_site_label
_atom_site_type_symbol
_atom_site_fract_x
_atom_site_fract_y
_atom_site_fract_z
_atom_site_U_iso_or_equiv
_atom_site_adp_type
_atom_site_occupancy
_atom_site_symmetry_multiplicity
_atom_site_calc_flag
_atom_site_refinement_flags
_atom_site_disorder_assembly
_atom_site_disorder_group
N4 N 0.5299(3) 0.1109(2) 0.08701(17) 0.0584(9) Uani 1 1 d . . .
H4 H 0.5214 0.1058 0.0424 0.070 Uiso 1 1 calc R . .
C7 C 0.5599(3) 0.0209(3) 0.1236(2) 0.0532(9) Uani 1 1 d . . .
O1 O 0.5870(2) 0.0206(2) 0.18471(15) 0.0667(8) Uani 1 1 d . . .
O2 O 0.5525(3) -0.0677(2) 0.08140(15) 0.0683(9) Uani 1 1 d . . .
C2 C 0.5116(3) 0.2170(3) 0.1212(2) 0.0562(10) Uani 1 1 d . . .
H2 H 0.5725 0.2298 0.1538 0.067 Uiso 1 1 calc R . .
C8 C 0.5734(3) -0.1799(3) 0.1069(2) 0.0615(11) Uani 1 1 d . . .
N1 N 0.3107(4) 0.1856(5) 0.1164(3) 0.1146(18) Uani 1 1 d . . .
C1 C 0.4052(4) 0.2159(4) 0.1633(2) 0.0778(14) Uani 1 1 d . . .
H1 H 0.4112 0.1618 0.2012 0.093 Uiso 1 1 calc R . .
C11 C 0.6928(4) -0.1903(4) 0.1260(3) 0.104(2) Uani 1 1 d . . .
H11A H 0.7372 -0.1633 0.0882 0.156 Uiso 1 1 calc R . .
H11B H 0.7101 -0.2662 0.1345 0.156 Uiso 1 1 calc R . .
H11C H 0.7074 -0.1482 0.1675 0.156 Uiso 1 1 calc R . .
N2 N 0.2965(4) 0.0863(6) 0.1070(3) 0.1161(17) Uani 1 1 d . . .
C3 C 0.5130(5) 0.3090(4) 0.0667(3) 0.0846(15) Uani 1 1 d . . .
H3A H 0.5850 0.3125 0.0449 0.102 Uiso 1 1 calc R . .
H3B H 0.4592 0.2935 0.0305 0.102 Uiso 1 1 calc R . .
C10 C 0.4990(4) -0.2068(4) 0.1686(3) 0.0804(13) Uani 1 1 d . . .
H10A H 0.5189 -0.1618 0.2079 0.121 Uiso 1 1 calc R . .
H10B H 0.5074 -0.2830 0.1809 0.121 Uiso 1 1 calc R . .
H10C H 0.4239 -0.1928 0.1560 0.121 Uiso 1 1 calc R . .
C4 C 0.4868(6) 0.4193(4) 0.1010(3) 0.111(2) Uani 1 1 d . . .
H4A H 0.5455 0.4381 0.1333 0.133 Uiso 1 1 calc R . .
H4B H 0.4842 0.4757 0.0651 0.133 Uiso 1 1 calc R . .
C9 C 0.5437(6) -0.2494(4) 0.0438(3) 0.106(2) Uani 1 1 d . . .
H9A H 0.5821 -0.2225 0.0034 0.159 Uiso 1 1 calc R . .
H9B H 0.4658 -0.2453 0.0358 0.159 Uiso 1 1 calc R . .
H9C H 0.5642 -0.3245 0.0523 0.159 Uiso 1 1 calc R . .
N3 N 0.2721(6) -0.0018(7) 0.0962(4) 0.165(3) Uani 1 1 d . . .
C6 C 0.3794(6) 0.3284(5) 0.1942(3) 0.122(2) Uani 1 1 d . . .
H6A H 0.3079 0.3257 0.2166 0.146 Uiso 1 1 calc R . .
H6B H 0.4335 0.3456 0.2298 0.146 Uiso 1 1 calc R . .
C5 C 0.3791(6) 0.4186(5) 0.1401(3) 0.115(2) Uani 1 1 d . . .
H5A H 0.3681 0.4890 0.1628 0.137 Uiso 1 1 calc R . .
H5B H 0.3191 0.4070 0.1074 0.137 Uiso 1 1 calc R . .

loop_
_atom_site_aniso_label
_atom_site_aniso_U_11
_atom_site_aniso_U_22
_atom_site_aniso_U_33
_atom_site_aniso_U_23
_atom_site_aniso_U_13
_atom_site_aniso_U_12
N4 0.076(2) 0.0490(18) 0.0504(17) -0.0033(15) -0.0016(17) 0.0163(15)
C7 0.058(2) 0.048(2) 0.053(2) 0.0017(19) 0.0041(19) 0.0123(17)
O1 0.084(2) 0.0593(16) 0.0571(17) 0.0047(14) -0.0117(15) 0.0103(14)
O2 0.103(2) 0.0447(14) 0.0574(16) -0.0001(13) 0.0017(15) 0.0163(13)
C2 0.056(2) 0.053(2) 0.060(2) -0.0025(19) -0.011(2) 0.0038(18)
C8 0.069(3) 0.043(2) 0.073(3) 0.004(2) 0.008(2) 0.0113(18)
N1 0.067(3) 0.102(4) 0.175(5) -0.001(4) 0.003(3) 0.009(3)
C1 0.098(4) 0.066(3) 0.070(3) -0.005(2) 0.010(3) 0.013(3)
C11 0.082(4) 0.063(3) 0.167(6) 0.023(3) 0.021(4) 0.021(3)
N2 0.072(3) 0.129(5) 0.148(5) -0.008(5) -0.004(3) -0.008(3)
C3 0.106(4) 0.058(3) 0.090(3) 0.012(2) 0.006(3) 0.000(3)
C10 0.077(3) 0.066(3) 0.099(3) 0.011(3) 0.001(3) -0.007(2)
C4 0.159(6) 0.045(3) 0.128(5) 0.008(3) -0.020(5) 0.007(3)
C9 0.165(6) 0.055(3) 0.098(4) -0.010(3) 0.010(4) 0.006(3)
N3 0.145(6) 0.152(6) 0.198(7) -0.021(6) -0.020(5) -0.059(5)
C6 0.164(6) 0.097(4) 0.104(4) -0.024(4) 0.028(4) 0.050(4)
C5 0.156(6) 0.069(3) 0.119(5) -0.021(3) -0.008(5) 0.051(4)

loop_
_geom_bond_atom_site_label_1
_geom_bond_atom_site_label_2
_geom_bond_distance
_geom_bond_site_symmetry_2
_geom_bond_publ_flag
N4 C7 1.349(5) . ?
N4 C2 1.462(5) . ?
C7 O1 1.212(5) . ?
C7 O2 1.348(5) . ?
O2 C8 1.471(4) . ?
C2 C1 1.523(6) . ?
C2 C3 1.526(6) . ?
C8 C11 1.502(6) . ?
C8 C9 1.515(6) . ?
C8 C10 1.520(6) . ?
N1 N2 1.231(8) . ?
N1 C1 1.503(7) . ?
C1 C6 1.522(7) . ?
N2 N3 1.131(8) . ?
C3 C4 1.526(7) . ?
C4 C5 1.507(9) . ?
C6 C5 1.506(8) . ?

loop_
_cod_related_entry_id
_cod_related_entry_database
_cod_related_entry_code
1 ChemSpider 21176750
